data_4133774
loop_
_publ_author_name
'Chen, Linfeng'
'San, Khin A.'
'Turo, Michael J.'
'Gembicky, Milan'
'Fereidouni, Shelir'
'Kalaj, Mark'
'Schimpf, Alina M.'

_publ_section_title
;
 Tunable Metal Oxide Frameworks via Coordination Assembly of
 Preyssler-Type Molecular Clusters.
;
_journal_name_full 'Journal of the American Chemical Society'
_journal_paper_doi 10.1021/jacs.9b10277
_journal_year 2019
_chemical_formula_moiety '0.13(K1.2 Na9.47 Ni24.04 O952 P40 W240), 14.18(O), 2(Li0.3 Na0.05 O0.25), 1.27(K)'
_chemical_formula_sum 'K1.42 Li0.6 Na1.28 Ni3.01 O133.68 P5 W30'
_chemical_formula_weight 8074.85
_space_group_crystal_system orthorhombic
_space_group_IT_number 74
_space_group_name_Hall '-I 2b 2'
_space_group_name_H-M_alt 'I m m a'
_audit_creation_date 2019-08-07
_audit_creation_method
;
Olex2 1.2-beta
(compiled 2018.05.29 svn.r3508 for OlexSys, GUI svn.r5506)
;
_cell_angle_alpha 90
_cell_angle_beta 90
_cell_angle_gamma 90
_cell_formula_units_Z 8
_cell_length_a 52.101(9)
_cell_length_b 21.545(4)
_cell_length_c 26.104(5)
_cell_measurement_reflns_used 9725
_cell_measurement_temperature 100(2)
_cell_measurement_theta_max 26.03
_cell_measurement_theta_min 2.45
_cell_volume 29302(9)
_computing_cell_refinement 'SAINT v8.38A (Bruker, 2017)'
_computing_data_collection 'APEX3 v2017.3-0 (Bruker, 2017)'
_computing_data_reduction 'SAINT v8.38A (Bruker, 2017)'
_computing_molecular_graphics 'Olex2 (Dolomanov et al., 2009)'
_computing_publication_material 'Olex2 (Dolomanov et al., 2009)'
_computing_structure_refinement 'XL (Sheldrick, 2008)'
_computing_structure_solution 'ShelXT (Sheldrick, 2015)'
_diffrn_ambient_temperature 100.0
_diffrn_detector 'Bruker APEX-II CCD'
_diffrn_detector_area_resol_mean 7.9
_diffrn_detector_type 'CCD Area Detector'
_diffrn_measured_fraction_theta_full 0.999
_diffrn_measured_fraction_theta_max 0.998
_diffrn_measurement_device 'Kappa Four-Circle Diffractometer'
_diffrn_measurement_device_type 'Bruker APEX II Ultra'
_diffrn_measurement_method '\w and \f scans'
_diffrn_radiation_monochromator 'Double Bounce Multilayer Mirrors'
_diffrn_radiation_probe x-ray
_diffrn_radiation_type MoK\a
_diffrn_radiation_wavelength 0.71073
_diffrn_reflns_av_R_equivalents 0.0649
_diffrn_reflns_av_unetI/netI 0.0382
_diffrn_reflns_Laue_measured_fraction_full 0.999
_diffrn_reflns_Laue_measured_fraction_max 0.998
_diffrn_reflns_limit_h_max 64
_diffrn_reflns_limit_h_min -64
_diffrn_reflns_limit_k_max 26
_diffrn_reflns_limit_k_min -26
_diffrn_reflns_limit_l_max 32
_diffrn_reflns_limit_l_min -30
_diffrn_reflns_number 118263
_diffrn_reflns_point_group_measured_fraction_full 0.999
_diffrn_reflns_point_group_measured_fraction_max 0.998
_diffrn_reflns_theta_full 25.000
_diffrn_reflns_theta_max 26.048
_diffrn_reflns_theta_min 1.408
_diffrn_source 'Micro Focus Rotating Anode'
_diffrn_source_type 'Bruker Microstar FR-592'
_diffrn_standards_number 0
_exptl_absorpt_coefficient_mu 24.020
_exptl_absorpt_correction_T_max 0.2598
_exptl_absorpt_correction_T_min 0.1322
_exptl_absorpt_correction_type multi-scan
_exptl_absorpt_process_details
'SADABS-2016/2 (Bruker,2016/2) was used for absorption correction. wR2(int) was 0.1321 before and 0.0668 after correction. The Ratio of minimum to maximum transmission is 0.5089. The \l/2 correction factor is Not present.'
_exptl_crystal_colour 'light green'
_exptl_crystal_colour_modifier light
_exptl_crystal_colour_primary green
_exptl_crystal_density_diffrn 3.661
_exptl_crystal_description octahedral
_exptl_crystal_F_000 27932
_exptl_crystal_size_max 0.074
_exptl_crystal_size_mid 0.052
_exptl_crystal_size_min 0.031
_refine_diff_density_max 4.156
_refine_diff_density_min -4.872
_refine_diff_density_rms 0.594
_refine_ls_extinction_method none
_refine_ls_goodness_of_fit_ref 1.070
_refine_ls_hydrogen_treatment undef
_refine_ls_matrix_type full
_refine_ls_number_parameters 1006
_refine_ls_number_reflns 15037
_refine_ls_number_restraints 1639
_refine_ls_restrained_S_all 1.030
_refine_ls_R_factor_all 0.1215
_refine_ls_R_factor_gt 0.0864
_refine_ls_shift/su_max 0.001
_refine_ls_shift/su_mean 0.000
_refine_ls_structure_factor_coef Fsqd
_refine_ls_weighting_details 'w=1/[\s^2^(Fo^2^)+(0.0395P)^2^+12593.4590P] where P=(Fo^2^+2Fc^2^)/3'
_refine_ls_weighting_scheme calc
_refine_ls_wR_factor_gt 0.1811
_refine_ls_wR_factor_ref 0.2118
_reflns_Friedel_coverage 0.000
_reflns_number_gt 11216
_reflns_number_total 15037
_reflns_threshold_expression 'I > 2\s(I)'
_cod_data_source_file ja9b10277_si_004.cif
_cod_data_source_block NiImma
_cod_depositor_comments
;
The following automatic conversions were performed:

data item '_diffrn_radiation_probe' value 'X-ray' was changed to
'x-ray' in accordance with the
/home/data/users/saulius/crontab/automatic-downloads/rss-feeds/ACS/lib/dictionaries/cif_core.dic
dictionary named 'cif_core.dic' version 2.4.2 last updated on
2011-04-26.

Automatic conversion script
Id: cif_fix_values 7556 2019-12-06 15:28:31Z antanas 
;
_cod_original_formula_sum 'K1.42 Li0.60 Na1.28 Ni3.01 O133.68 P5 W30'
_cod_database_code 4133774
_shelx_shelxl_version_number 2016/6
_shelx_space_group_comment
;
The symmetry employed for this shelxl refinement is uniquely defined
by the following loop, which should always be used as a source of
symmetry information in preference to the above space-group names.
They are only intended as comments.
;
_shelx_estimated_absorpt_t_max 0.632
_shelx_estimated_absorpt_t_min 0.363
_olex2_refinement_description
;
1. Shared sites
{K18, Li18}
2. Uiso/Uaniso restraints and constraints
Uanis(O4) \\sim Ueq, Uanis(O0BA) \\sim Ueq: with sigma of 0.005 and sigma for
terminal atoms of 0.01
Uanis(O43) \\sim Ueq: with sigma of 0.005 and sigma for terminal atoms of 0.01
Uanis(O8CA) \\sim Ueq: with sigma of 0.005 and sigma for terminal atoms of 0.01
Uanis(O3AA) \\sim Ueq, Uanis(O4BA) \\sim Ueq: with sigma of 0.005 and sigma for
terminal atoms of 0.01
Uanis(O20) \\sim Ueq: with sigma of 0.005 and sigma for terminal atoms of 0.01
Uanis(Na2) = Uanis(Li18) = Uanis(K18)
Uanis(Ni4A) = Uanis(Ni4B)
Uanis(O85) = Uanis(W16)
Uanis(Ni2A) = Uanis(Ni2B)
Uanis(Ni1) = Uanis(Ni5) = Uanis(Ni4B) = Uanis(Ni4A) = Uanis(Ni2B) = Uanis(Ni2A)
Uanis(K18) = Uanis(K12)
3. Rigid body (RIGU) restrains
 All non-hydrogen atoms
 with sigma for 1-2 distances of 0.002 and sigma for 1-3 distances of 0.002
4. Others
 1*[Sof(K18)]=0.7 with esd of 0.01
 Fixed Sof: W14(0.5) W14B(0.5) W15(0.5) W15B(0.5) W16(0.5) Ni1(0.7) P4(0.25)
 P4B(0.25) P5(0.25) P5B(0.25) P6(0.25) O37(0.5) O39(0.5) Ni5(0.1) O44(0.5)
 O69(0.5) O70(0.5) O71(0.5) O72(0.5) O73(0.5) O74(0.5) O75(0.5) O76(0.5)
 O82(0.5) O83(0.5) O84(0.5) O85(0.5) O86(0.5) O87(0.5) Na2(0.05) Ni4B(0.2)
 Li18(0.3) K12(0.075) Ni2B(0.2) O43(0.33333) O2AA(0.25) O3AA(0.5) O4AA(0.5)
 O5AA(0.5) O4(0.33333) O7AA(0.5) O8AA(0.25) O0BA(0.5) O4BA(0.25) O2BA(0.25)
 O5BA(0.25) O9BA(0.125) O2(0.5) O7BA(0.5) O8BA(0.4) O0CA(0.16667) O1CA(0.33333)
 O2CA(0.0625) O9AA(0.25) O3CA(0.25) O4CA(0.33333) O5CA(0.25) O7CA(0.5)
 O8CA(0.5) O9CA(0.5)
;
_platon_squeeze_void_probe_radius 1.20
_olex2_submission_special_instructions 'No special instructions were received'

loop_
_space_group_symop_operation_xyz
'x, y, z'
'-x, -y+1/2, z'
'-x, y+1/2, -z'
'x, -y, -z'
'x+1/2, y+1/2, z+1/2'
'-x+1/2, -y+1, z+1/2'
'-x+1/2, y+1, -z+1/2'
'x+1/2, -y+1/2, -z+1/2'
'-x, -y, -z'
'x, y-1/2, -z'
'x, -y-1/2, z'
'-x, y, z'
'-x+1/2, -y+1/2, -z+1/2'
'x+1/2, y, -z+1/2'
'x+1/2, -y, z+1/2'
'-x+1/2, y+1/2, z+1/2'

loop_
_atom_site_label
_atom_site_type_symbol
_atom_site_fract_x
_atom_site_fract_y
_atom_site_fract_z
_atom_site_U_iso_or_equiv
_atom_site_adp_type
_atom_site_occupancy
_atom_site_site_symmetry_order
_atom_site_calc_flag
_atom_site_refinement_flags_posn
_atom_site_refinement_flags_adp
_atom_site_refinement_flags_occupancy
_atom_site_disorder_assembly
_atom_site_disorder_group
W1 W 0.53651(3) 0.32684(5) 0.50829(5) 0.0382(3) Uani 1 1 d . U . . .
W2 W 0.53600(2) 0.40700(5) 0.38367(4) 0.0248(2) Uani 1 1 d . U . . .
W3 W 0.59515(2) 0.32678(5) 0.42362(5) 0.0381(3) Uani 1 1 d . U . . .
W4 W 0.55776(2) 0.40691(5) 0.24738(4) 0.0259(2) Uani 1 1 d . U . A 1
W5 W 0.61736(2) 0.32685(5) 0.28547(6) 0.0397(3) Uani 1 1 d . U . . .
W6 W 0.59523(3) 0.32683(5) 0.14808(6) 0.0402(3) Uani 1 1 d . U . B 2
W7 W 0.53629(3) 0.32692(6) 0.06262(6) 0.0435(3) Uani 1 1 d . U . B 2
W8 W 0.500000 0.40825(7) 0.16259(6) 0.0276(3) Uani 1 2 d S TU P A .
W9 W 0.63485(2) 0.67337(6) 0.29491(7) 0.0487(4) Uani 1 1 d . U . . .
W10 W 0.64348(3) 0.67333(6) 0.15111(7) 0.0500(4) Uani 1 1 d . U . . .
W11 W 0.69287(3) 0.67318(6) 0.04481(6) 0.0510(4) Uani 1 1 d . U . . .
W12 W 0.76417(3) 0.67320(6) 0.01733(5) 0.0514(4) Uani 1 1 d . U . . .
W13 W 0.82992(3) 0.67302(6) 0.07862(6) 0.0501(4) Uani 1 1 d . U . . .
W14 W 0.80314(5) 0.59309(10) 0.19320(9) 0.0317(5) Uani 0.5 1 d . U . A 1
W14B W 0.77558(4) 0.59250(10) 0.13832(9) 0.0312(5) Uani 0.5 1 d . U . A 2
W15 W 0.73833(5) 0.59298(11) 0.13194(10) 0.0332(5) Uani 0.5 1 d . U . A 1
W15B W 0.70508(4) 0.59265(9) 0.16494(9) 0.0298(5) Uani 0.5 1 d . U . A 2
W16 W 0.68977(4) 0.59284(10) 0.23664(9) 0.0314(5) Uani 0.5 1 d . U . A 1
Ni1 Ni 0.58696(15) 0.5552(3) 0.2760(3) 0.0676(15) Uani 0.7 1 d . U . A 1
P1 P 0.53888(16) 0.250000 0.3931(3) 0.0181(15) Uani 1 2 d S TU P . .
P2 P 0.56349(16) 0.250000 0.2450(3) 0.0183(15) Uani 1 2 d S TU P A .
P3 P 0.500000 0.250000 0.1536(5) 0.023(2) Uani 1 4 d S TU P A .
P4 P 0.6841(3) 0.750000 0.2359(8) 0.025(3) Uani 0.5 2 d S TU P A 1
P4B P 0.7009(4) 0.750000 0.1579(8) 0.027(3) Uani 0.5 2 d S TU P A 2
P5 P 0.7366(4) 0.750000 0.1212(8) 0.026(3) Uani 0.5 2 d S TU P A 1
P5B P 0.7777(4) 0.750000 0.1284(8) 0.025(3) Uani 0.5 2 d S TU P A 2
P6 P 0.8080(4) 0.750000 0.1868(8) 0.025(3) Uani 0.5 2 d S TU P A 1
O0AA O 0.5417(6) 0.250000 0.5435(11) 0.042(4) Uani 1 2 d S TU P . .
O1BA O 0.4771(5) 0.250000 0.1165(9) 0.032(5) Uani 1 2 d S TU P . .
O3BA O 0.500000 0.3212(13) 0.5179(10) 0.037(5) Uani 1 2 d S TU P . .
O3 O 0.5429(4) 0.3779(9) 0.5568(7) 0.040(4) Uani 1 1 d . U . . .
O5 O 0.5725(3) 0.3216(8) 0.4835(7) 0.033(3) Uani 1 1 d . U . . .
O6 O 0.5302(4) 0.3825(9) 0.4536(7) 0.033(4) Uiso 1 1 d . U . . .
O7 O 0.5311(5) 0.250000 0.4504(9) 0.026(3) Uani 1 2 d S TU P . .
O8 O 0.5301(3) 0.3081(7) 0.3682(7) 0.025(2) Uani 1 1 d . U . . .
O9 O 0.500000 0.4119(12) 0.3739(10) 0.029(4) Uani 1 2 d S TU P . .
O10 O 0.5688(5) 0.250000 0.3955(10) 0.028(3) Uani 1 2 d S TU P . .
O11 O 0.5708(3) 0.3815(8) 0.3950(7) 0.031(3) Uani 1 1 d . U . . .
O12 O 0.5409(4) 0.4847(8) 0.3957(9) 0.042(4) Uani 1 1 d . U . . .
O13 O 0.5413(3) 0.4101(8) 0.3123(7) 0.029(2) Uani 1 1 d . U . . .
O14 O 0.6100(5) 0.250000 0.4456(12) 0.040(4) Uani 1 2 d S TU P . .
O15 O 0.6165(4) 0.3777(9) 0.4507(9) 0.041(4) Uani 1 1 d . U . . .
O16 O 0.6116(3) 0.3217(8) 0.3579(8) 0.033(2) Uani 1 1 d . U . . .
O17 O 0.6360(5) 0.250000 0.2861(13) 0.041(4) Uani 1 2 d S TU P . .
O18 O 0.5878(4) 0.250000 0.2785(10) 0.026(3) Uani 1 2 d S TU P . .
O19 O 0.6427(4) 0.3780(10) 0.2887(9) 0.048(3) Uani 1 1 d . U . . .
O20 O 0.6157(4) 0.3229(9) 0.2112(8) 0.040(3) Uani 1 1 d . U . . .
O1AA O 0.5897(3) 0.3806(8) 0.2827(7) 0.030(3) Uani 1 1 d . U . . .
O22 O 0.5656(4) 0.4846(9) 0.2441(9) 0.043(3) Uani 1 1 d . U . . .
O23 O 0.5255(4) 0.4124(8) 0.2161(7) 0.031(2) Uani 1 1 d . U . . .
O24 O 0.5747(4) 0.3807(9) 0.1863(8) 0.034(3) Uani 1 1 d . U . A 1
O6AA O 0.6154(4) 0.3780(10) 0.1162(8) 0.046(4) Uani 1 1 d . U . . .
O26 O 0.6102(5) 0.250000 0.1254(11) 0.037(4) Uani 1 2 d S TU P . .
O27 O 0.5739(5) 0.250000 0.1896(10) 0.029(3) Uani 1 2 d S TU P . .
O28 O 0.5484(3) 0.3094(7) 0.2536(7) 0.025(2) Uani 1 1 d . U . . .
O29 O 0.5251(4) 0.3813(9) 0.1143(7) 0.037(4) Uani 1 1 d . U . . .
O30 O 0.5694(4) 0.3239(10) 0.0958(9) 0.041(3) Uani 1 1 d . U . B 2
O31 O 0.5456(4) 0.3774(10) 0.0156(7) 0.043(5) Uani 1 1 d . U . C 1
O32 O 0.5423(5) 0.250000 0.0276(11) 0.045(8) Uani 1 2 d S TU P D 1
O33 O 0.500000 0.3206(12) 0.0413(10) 0.032(6) Uiso 1 2 d S TU P E 1
O34 O 0.500000 0.4853(12) 0.1460(11) 0.037(5) Uani 1 2 d S TU P . .
O35 O 0.500000 0.3082(11) 0.1846(9) 0.026(3) Uani 1 2 d S TU P . .
O36 O 0.5618(6) 0.5813(12) 0.3360(12) 0.079(7) Uani 1 1 d . U . . .
O37 O 0.6007(10) 0.493(3) 0.347(2) 0.066(14) Uiso 0.5 1 d . U . . .
O38 O 0.6098(4) 0.6237(10) 0.3051(11) 0.055(3) Uani 1 1 d . U . . .
O39 O 0.6246(10) 0.496(3) 0.201(2) 0.072(10) Uani 0.5 1 d . U . A 1
Ni5 Ni 0.6218(10) 0.517(2) 0.241(2) 0.0676(15) Uani 0.1 1 d . U . . .
O44 O 0.6818(8) 0.5160(19) 0.2351(17) 0.047(5) Uani 0.5 1 d . U . . .
O45 O 0.6625(4) 0.6180(9) 0.2848(9) 0.042(3) Uani 1 1 d . U . . .
O46 O 0.6454(4) 0.6787(9) 0.3685(10) 0.046(3) Uani 1 1 d . U . . .
O47 O 0.6163(5) 0.750000 0.3004(15) 0.052(4) Uani 1 2 d S TU P . .
O48 O 0.6317(4) 0.6793(9) 0.2232(10) 0.050(3) Uani 1 1 d . U . . .
O49 O 0.6632(5) 0.750000 0.2839(12) 0.037(3) Uani 1 2 d S TU P . .
O50 O 0.6703(5) 0.750000 0.1767(12) 0.039(3) Uani 1 2 d S TU P . .
O51 O 0.6687(4) 0.6182(10) 0.1753(9) 0.044(3) Uani 1 1 d . U . . .
O52 O 0.6198(4) 0.6238(10) 0.1291(10) 0.054(4) Uani 1 1 d . U . . .
O53 O 0.6262(6) 0.750000 0.1350(15) 0.057(4) Uani 1 2 d S TU P . .
O54 O 0.6611(4) 0.6780(10) 0.0879(10) 0.052(3) Uani 1 1 d . U . . .
O55 O 0.7067(4) 0.6167(10) 0.0928(8) 0.043(2) Uani 1 1 d . U . . .
O56 O 0.7074(5) 0.750000 0.0960(11) 0.037(3) Uani 1 2 d S TU P . .
O57 O 0.6836(7) 0.750000 0.0106(12) 0.050(4) Uani 1 2 d S TU P . .
O58 O 0.6812(5) 0.6225(11) 0.0003(10) 0.057(4) Uani 1 1 d . U . . .
O59 O 0.7265(5) 0.6778(10) 0.0158(8) 0.048(3) Uani 1 1 d . U . . .
O60 O 0.7676(5) 0.6235(11) -0.0321(9) 0.058(4) Uani 1 1 d . U . . .
O61 O 0.7664(7) 0.750000 -0.0200(11) 0.053(4) Uani 1 2 d S TU P . .
O62 O 0.7609(6) 0.750000 0.0757(10) 0.037(3) Uani 1 2 d S TU P . .
O63 O 0.7608(4) 0.6178(9) 0.0723(8) 0.042(2) Uani 1 1 d . U . . .
O64 O 0.8012(5) 0.6789(9) 0.0321(9) 0.051(3) Uani 1 1 d . U . . .
O65 O 0.8477(4) 0.6218(9) 0.0420(9) 0.051(5) Uani 1 1 d . U . . .
O66 O 0.8424(6) 0.750000 0.0505(13) 0.050(6) Uani 1 2 d S TU P . .
O67 O 0.8099(5) 0.750000 0.1217(11) 0.037(3) Uani 1 2 d S TU P . .
O68 O 0.8114(4) 0.6173(9) 0.1185(8) 0.042(3) Uani 1 1 d . U . . .
O69 O 0.7947(7) 0.6903(15) 0.2040(15) 0.029(3) Uani 0.5 1 d . U . A 1
O70 O 0.8089(8) 0.5153(17) 0.1848(17) 0.040(8) Uani 0.5 1 d . U . . .
O71 O 0.7694(7) 0.5911(16) 0.1742(16) 0.031(3) Uani 0.5 1 d . U . A 1
O72 O 0.7797(8) 0.5139(17) 0.1264(17) 0.043(4) Uani 0.5 1 d . U . . .
O73 O 0.7389(7) 0.6913(16) 0.1519(14) 0.031(3) Uani 0.5 1 d . U . A 1
O74 O 0.7174(7) 0.5908(17) 0.1919(16) 0.033(3) Uani 0.5 1 d . U . A 1
O75 O 0.7385(9) 0.5160(19) 0.1174(17) 0.048(4) Uani 0.5 1 d . U . . .
O76 O 0.6998(6) 0.6868(16) 0.2387(16) 0.031(3) Uani 0.5 1 d . U . A 1
O82 O 0.7127(7) 0.6901(15) 0.1792(14) 0.028(3) Uani 0.5 1 d . U . A 2
O83 O 0.7715(7) 0.6878(16) 0.1553(14) 0.029(3) Uani 0.5 1 d . U . A 2
O84 O 0.7008(8) 0.5158(18) 0.1538(18) 0.045(5) Uani 0.5 1 d . U . . .
O85 O 0.7067(8) 0.5907(16) 0.2359(15) 0.0314(5) Uani 0.5 1 d . U . A 2
O86 O 0.7890(9) 0.5904(19) 0.2068(16) 0.037(4) Uani 0.5 1 d . U . A 2
O87 O 0.7436(8) 0.5887(17) 0.1599(18) 0.030(3) Uani 0.5 1 d . U . A 2
Na3 Na 0.750000 0.6802(11) 0.250000 0.028(2) Uani 0.60(4) 2 d S TU P . .
Na2 Na 0.500000 0.590(19) 0.292(15) 0.127(5) Uani 0.1 2 d S TU P . .
Ni4B Ni 0.6628(5) 0.4426(12) 0.2615(13) 0.0676(15) Uani 0.2 1 d . U . A 1
Li18 Li 0.500000 0.5717(8) 0.3972(7) 0.127(5) Uani 0.6 2 d S TU P . .
K18 K 0.500000 0.5717(8) 0.3972(7) 0.127(5) Uani 1.272(19) 2 d . U . . .
Ni4A Ni 0.6681(6) 0.4461(14) 0.3029(15) 0.0676(15) Uani 0.169(12) 1 d . U . A 2
K12 K 0.578(3) 0.500000 0.500000 0.127(5) Uani 0.15 2 d S TU P F 2
Na15 Na 0.500000 0.3175(12) 0.2858(9) 0.030(3) Uani 0.58(4) 2 d S TU P A .
Ni2B Ni 0.7720(5) 0.4437(12) 0.0798(12) 0.0676(15) Uani 0.2 1 d . U . A 1
Ni2A Ni 0.7518(8) 0.4427(18) 0.0772(18) 0.0676(15) Uani 0.133(12) 1 d . U . A 2
O43 O 0.6927(15) 0.418(4) 0.310(3) 0.062(4) Uani 0.3333 1 d . U . . .
O2AA O 0.6008(9) 0.750000 0.4349(18) 0.024(10) Uiso 0.5 2 d S TU P G 1
O3AA O 0.6290(11) 0.442(3) 0.505(2) 0.072(9) Uani 0.5 1 d . U . . .
O4AA O 0.5985(11) 0.601(3) 0.431(2) 0.068(15) Uiso 0.5 1 d . U . H 1
O5AA O 0.6709(7) 0.5137(17) 0.4220(14) 0.031(8) Uiso 0.5 1 d . U . . .
O4 O 0.7623(15) 0.513(4) 0.017(3) 0.070(6) Uani 0.3333 1 d . U . . .
O7AA O 0.6164(8) 0.4860(19) 0.2837(16) 0.041(10) Uiso 0.5 1 d . U . A .
O8AA O 0.649(2) 0.493(6) 0.363(5) 0.09(3) Uani 0.25 1 d . U . . .
O0BA O 0.5717(10) 0.616(2) 0.211(2) 0.066(6) Uani 0.5 1 d . U . . .
O4BA O 0.601(3) 0.500(7) 0.479(5) 0.096(7) Uani 0.25 1 d . U . . .
O2BA O 0.500000 0.532(6) 0.287(5) 0.13(2) Uani 0.5 2 d S TU P . .
O5BA O 0.6840(19) 0.423(5) 0.156(4) 0.06(3) Uiso 0.25 1 d . U . . .
O9BA O 0.578(3) 0.750000 0.209(6) 0.06(4) Uiso 0.25 2 d S TU P I 1
O2 O 0.6438(7) 0.5132(18) 0.1518(15) 0.037(9) Uiso 0.5 1 d . U . J 2
O7BA O 0.6368(10) 0.514(2) 0.296(2) 0.062(13) Uiso 0.5 1 d . U . A .
O8BA O 0.5374(8) 0.487(2) 0.0642(16) 0.025(9) Uiso 0.4 1 d . U . . .
O0CA O 0.500000 0.719(4) 0.167(3) 0.036(18) Uiso 0.3333 2 d S TU P . .
O1CA O 0.5729(12) 0.403(3) 0.168(2) 0.034(15) Uiso 0.3333 1 d . U . B 2
O2CA O 0.500000 0.500000 0.000000 0.05(4) Uiso 0.25 4 d S TU P . .
O1 O 0.500000 0.500000 0.500000 0.078(17) Uiso 1 4 d S TU P K 2
O9AA O 0.5950(19) 0.329(4) 0.120(4) 0.042(3) Uani 0.25 1 d . U . B 2
O3CA O 0.5309(17) 0.326(4) 0.031(4) 0.04(2) Uiso 0.25 1 d . U . B 2
O4CA O 0.5580(8) 0.7198(19) 0.2465(16) 0.011(8) Uiso 0.3333 1 d . U . L 2
O5CA O 0.569(2) 0.293(6) 0.099(5) 0.06(3) Uiso 0.25 1 d . U . M 1
O7CA O 0.5491(7) 0.506(4) 0.495(3) 0.051(12) Uiso 0.5 1 d . U . N 1
O8CA O 0.6887(10) 0.425(2) 0.234(2) 0.059(4) Uani 0.5 1 d . U . . .
O9CA O 0.5967(10) 0.632(3) 0.416(2) 0.055(13) Uiso 0.5 1 d . U . O 2
O6BA O 0.6116(4) 0.500000 0.000000 0.009(4) Uiso 1 2 d S TU P . .

loop_
_atom_site_aniso_label
_atom_site_aniso_U_11
_atom_site_aniso_U_22
_atom_site_aniso_U_33
_atom_site_aniso_U_23
_atom_site_aniso_U_13
_atom_site_aniso_U_12
W1 0.0544(7) 0.0301(6) 0.0302(6) -0.0055(5) -0.0066(5) -0.0006(5)
W2 0.0228(5) 0.0190(5) 0.0325(5) -0.0050(4) -0.0009(4) -0.0011(4)
W3 0.0273(6) 0.0261(6) 0.0607(8) -0.0037(5) -0.0153(5) -0.0020(4)
W4 0.0238(5) 0.0182(5) 0.0358(6) 0.0016(4) 0.0016(4) -0.0028(4)
W5 0.0226(5) 0.0239(6) 0.0727(9) -0.0020(5) -0.0056(5) -0.0028(4)
W6 0.0462(7) 0.0254(6) 0.0491(7) 0.0014(6) 0.0237(6) -0.0050(5)
W7 0.0599(8) 0.0310(7) 0.0395(8) 0.0049(5) 0.0186(6) -0.0005(6)
W8 0.0280(7) 0.0212(7) 0.0335(8) 0.0049(6) 0.000 0.000
W9 0.0275(6) 0.0268(6) 0.0919(11) 0.0007(6) 0.0149(6) -0.0044(5)
W10 0.0366(7) 0.0286(6) 0.0848(10) -0.0026(6) -0.0179(7) -0.0042(5)
W11 0.0714(9) 0.0315(7) 0.0502(8) -0.0028(6) -0.0227(7) -0.0038(6)
W12 0.0832(10) 0.0329(7) 0.0383(7) -0.0055(5) 0.0079(7) -0.0007(7)
W13 0.0559(8) 0.0290(6) 0.0655(9) -0.0034(6) 0.0344(7) 0.0010(6)
W14 0.0328(12) 0.0207(10) 0.0415(13) -0.0044(9) 0.0085(10) 0.0021(9)
W14B 0.0317(11) 0.0206(10) 0.0414(13) -0.0021(9) 0.0086(10) 0.0030(8)
W15 0.0383(12) 0.0248(11) 0.0364(13) -0.0051(10) 0.0011(10) -0.0014(9)
W15B 0.0291(10) 0.0187(10) 0.0416(12) -0.0031(9) 0.0003(10) -0.0039(8)
W16 0.0273(11) 0.0203(10) 0.0466(12) -0.0031(9) 0.0017(9) -0.0040(8)
Ni1 0.059(3) 0.052(3) 0.091(4) -0.008(2) 0.006(3) -0.015(2)
P1 0.023(3) 0.003(3) 0.028(4) 0.000 0.003(3) 0.000
P2 0.023(3) 0.006(3) 0.026(4) 0.000 -0.002(3) 0.000
P3 0.024(6) 0.018(4) 0.027(5) 0.000 0.000 0.000
P4 0.017(5) 0.007(5) 0.051(7) 0.000 -0.001(4) 0.000
P4B 0.026(5) 0.012(5) 0.042(6) 0.000 -0.003(5) 0.000
P5 0.029(6) 0.014(5) 0.035(6) 0.000 0.000(4) 0.000
P5B 0.031(6) 0.012(5) 0.032(6) 0.000 0.008(5) 0.000
P6 0.025(7) 0.013(5) 0.038(7) 0.000 0.006(6) 0.000
O0AA 0.059(10) 0.038(5) 0.029(7) 0.000 -0.011(7) 0.000
O1BA 0.020(8) 0.056(15) 0.020(9) 0.000 0.004(6) 0.000
O3BA 0.052(4) 0.030(12) 0.029(12) -0.008(9) 0.000 0.000
O3 0.050(8) 0.036(7) 0.033(8) -0.006(6) -0.011(7) 0.003(7)
O5 0.032(4) 0.030(8) 0.036(5) -0.004(5) -0.027(4) 0.002(5)
O7 0.027(8) 0.026(8) 0.026(5) 0.000 -0.002(5) 0.000
O8 0.032(6) 0.014(3) 0.029(5) 0.001(4) 0.000(4) 0.004(3)
O9 0.027(4) 0.026(8) 0.035(10) 0.000(8) 0.000 0.000
O10 0.023(4) 0.025(6) 0.035(9) 0.000 -0.002(5) 0.000
O11 0.029(4) 0.031(6) 0.034(7) -0.009(6) -0.006(5) 0.003(4)
O12 0.040(7) 0.019(4) 0.068(9) -0.015(6) 0.031(6) -0.009(4)
O13 0.025(5) 0.028(6) 0.035(3) -0.001(4) -0.002(3) 0.000(5)
O14 0.029(8) 0.031(5) 0.060(10) 0.000 -0.012(7) 0.000
O15 0.028(7) 0.032(6) 0.063(9) -0.009(7) -0.020(6) 0.004(5)
O16 0.010(6) 0.025(8) 0.063(3) -0.003(4) -0.016(4) -0.001(4)
O17 0.019(6) 0.037(5) 0.068(10) 0.000 0.000(7) 0.000
O18 0.018(5) 0.026(6) 0.034(7) 0.000 -0.002(5) 0.000
O19 0.029(5) 0.043(6) 0.074(9) -0.002(7) -0.006(6) -0.001(4)
O20 0.030(5) 0.033(5) 0.056(3) 0.001(3) 0.013(3) -0.005(4)
O1AA 0.023(4) 0.027(5) 0.041(6) 0.004(6) 0.001(4) -0.003(3)
O22 0.038(6) 0.022(4) 0.071(10) 0.011(5) 0.003(7) -0.001(4)
O23 0.035(5) 0.023(6) 0.036(5) -0.001(5) -0.003(4) 0.003(4)
O24 0.039(8) 0.029(8) 0.033(5) 0.013(6) 0.005(5) 0.006(7)
O6AA 0.050(8) 0.034(7) 0.053(9) 0.005(7) 0.026(7) -0.004(7)
O26 0.036(9) 0.034(5) 0.041(9) 0.000 0.017(7) 0.000
O27 0.023(8) 0.032(7) 0.031(5) 0.000 0.006(4) 0.000
O28 0.026(5) 0.017(3) 0.032(6) 0.001(4) 0.001(4) 0.002(3)
O29 0.047(9) 0.037(7) 0.028(6) 0.012(5) 0.008(6) 0.007(7)
O30 0.051(5) 0.025(10) 0.047(8) 0.006(7) 0.021(5) 0.002(5)
O31 0.051(12) 0.045(12) 0.032(11) 0.004(9) 0.021(9) 0.003(10)
O32 0.027(14) 0.07(2) 0.036(16) 0.000 0.006(12) 0.000
O34 0.050(15) 0.023(5) 0.039(13) 0.008(7) 0.000 0.000
O35 0.027(8) 0.021(4) 0.029(6) 0.001(4) 0.000 0.000
O36 0.075(13) 0.051(14) 0.111(12) -0.005(10) 0.044(12) -0.036(11)
O38 0.024(6) 0.036(6) 0.107(9) 0.004(6) 0.006(6) -0.003(5)
O39 0.06(2) 0.07(3) 0.092(7) -0.012(12) 0.006(8) -0.013(15)
Ni5 0.059(3) 0.052(3) 0.091(4) -0.008(2) 0.006(3) -0.015(2)
O44 0.053(8) 0.034(4) 0.052(15) -0.016(6) -0.006(9) -0.018(5)
O45 0.026(6) 0.031(6) 0.069(7) -0.001(7) 0.011(6) -0.006(4)
O46 0.028(9) 0.027(9) 0.083(5) 0.000(6) 0.020(5) -0.003(7)
O47 0.025(8) 0.037(5) 0.094(12) 0.000 0.012(9) 0.000
O48 0.032(8) 0.028(9) 0.091(3) -0.006(5) -0.003(4) -0.005(5)
O49 0.020(7) 0.029(6) 0.063(8) 0.000 0.006(6) 0.000
O50 0.023(5) 0.036(6) 0.059(7) 0.000 -0.010(4) 0.000
O51 0.025(4) 0.038(6) 0.068(6) 0.000(6) -0.008(4) -0.006(4)
O52 0.038(7) 0.038(7) 0.086(11) 0.004(8) -0.028(7) -0.004(6)
O53 0.035(8) 0.039(6) 0.096(12) 0.000 -0.029(8) 0.000
O54 0.053(6) 0.032(9) 0.070(5) -0.001(5) -0.023(5) -0.004(5)
O55 0.055(5) 0.036(6) 0.039(4) -0.005(4) -0.010(4) 0.002(6)
O56 0.040(6) 0.034(6) 0.038(6) 0.000 -0.010(4) 0.000
O57 0.064(11) 0.042(6) 0.045(9) 0.000 -0.025(7) 0.000
O58 0.074(10) 0.040(7) 0.057(8) -0.007(7) -0.033(7) 0.003(8)
O59 0.078(4) 0.034(9) 0.032(8) -0.003(5) -0.010(4) 0.001(5)
O60 0.094(11) 0.040(7) 0.039(6) -0.004(6) 0.013(8) -0.001(9)
O61 0.083(11) 0.046(6) 0.031(7) 0.000 0.012(8) 0.000
O62 0.045(6) 0.033(6) 0.031(5) 0.000 0.005(4) 0.000
O63 0.058(6) 0.033(6) 0.036(4) -0.004(4) 0.007(4) 0.005(6)
O64 0.072(4) 0.024(9) 0.057(7) -0.006(5) 0.021(5) 0.004(5)
O65 0.061(10) 0.030(7) 0.063(13) 0.007(8) 0.047(9) 0.000(8)
O66 0.060(11) 0.034(5) 0.054(17) 0.000 0.034(10) 0.000
O67 0.035(6) 0.034(6) 0.042(7) 0.000 0.016(5) 0.000
O68 0.040(5) 0.033(6) 0.054(6) 0.000(6) 0.025(5) 0.005(5)
O69 0.025(6) 0.018(4) 0.046(9) 0.003(6) 0.010(6) 0.001(5)
O70 0.044(15) 0.023(5) 0.05(2) -0.004(8) 0.012(15) 0.007(9)
O71 0.033(3) 0.022(8) 0.039(7) 0.001(6) 0.007(3) -0.001(5)
O72 0.054(13) 0.020(4) 0.056(10) 0.007(5) 0.030(10) 0.009(5)
O73 0.040(7) 0.023(4) 0.030(6) 0.003(4) -0.001(5) 0.003(4)
O74 0.028(5) 0.030(7) 0.042(6) 0.002(5) -0.003(4) 0.000(5)
O75 0.068(16) 0.028(4) 0.047(12) -0.001(5) -0.014(8) -0.005(5)
O76 0.019(5) 0.017(4) 0.056(9) 0.005(5) 0.001(5) 0.002(3)
O82 0.026(6) 0.018(4) 0.039(8) -0.002(4) -0.006(6) 0.002(4)
O83 0.033(7) 0.018(4) 0.035(7) 0.002(4) 0.011(7) 0.002(5)
O84 0.052(11) 0.023(4) 0.061(10) -0.010(6) -0.009(16) -0.010(6)
O85 0.0273(11) 0.0203(10) 0.0466(12) -0.0031(9) 0.0017(9) -0.0040(8)
O86 0.032(9) 0.036(11) 0.044(5) 0.011(6) 0.010(5) 0.012(9)
O87 0.032(3) 0.016(7) 0.042(6) 0.000(6) 0.006(4) 0.004(4)
Na3 0.019(4) 0.036(8) 0.029(5) 0.000 0.003(3) 0.000
Na2 0.099(8) 0.143(13) 0.139(10) -0.070(9) 0.000 0.000
Ni4B 0.059(3) 0.052(3) 0.091(4) -0.008(2) 0.006(3) -0.015(2)
Li18 0.099(8) 0.143(13) 0.139(10) -0.070(9) 0.000 0.000
K18 0.099(8) 0.143(13) 0.139(10) -0.070(9) 0.000 0.000
Ni4A 0.059(3) 0.052(3) 0.091(4) -0.008(2) 0.006(3) -0.015(2)
K12 0.099(8) 0.143(13) 0.139(10) -0.070(9) 0.000 0.000
Na15 0.023(5) 0.039(9) 0.027(5) -0.001(4) 0.000 0.000
Ni2B 0.059(3) 0.052(3) 0.091(4) -0.008(2) 0.006(3) -0.015(2)
Ni2A 0.059(3) 0.052(3) 0.091(4) -0.008(2) 0.006(3) -0.015(2)
O43 0.059(4) 0.061(7) 0.065(5) -0.002(5) 0.004(4) -0.013(4)
O3AA 0.081(10) 0.066(13) 0.068(13) -0.005(9) -0.003(9) -0.015(9)
O4 0.071(8) 0.070(7) 0.070(6) -0.006(5) 0.004(4) -0.002(5)
O8AA 0.08(4) 0.08(5) 0.11(4) -0.03(4) 0.01(4) -0.01(3)
O0BA 0.067(10) 0.041(8) 0.089(9) -0.001(8) 0.006(8) -0.018(7)
O4BA 0.096(7) 0.096(9) 0.098(9) -0.003(5) -0.009(4) 0.005(5)
O2BA 0.10(7) 0.143(13) 0.138(17) -0.070(16) 0.000 0.000
O9AA 0.049(5) 0.030(7) 0.049(2) 0.0017(18) 0.0238(18) 0.000(5)
O8CA 0.059(5) 0.051(5) 0.067(5) 0.004(5) -0.002(4) -0.004(4)

loop_
_atom_type_symbol
_atom_type_description
_atom_type_scat_dispersion_real
_atom_type_scat_dispersion_imag
_atom_type_scat_source
K K 0.2009 0.2494 'International Tables Vol C Tables 4.2.6.8 and 6.1.1.4'
Li Li -0.0003 0.0001 'International Tables Vol C Tables 4.2.6.8 and 6.1.1.4'
Na Na 0.0362 0.0249 'International Tables Vol C Tables 4.2.6.8 and 6.1.1.4'
Ni Ni 0.3393 1.1124 'International Tables Vol C Tables 4.2.6.8 and 6.1.1.4'
O O 0.0106 0.0060 'International Tables Vol C Tables 4.2.6.8 and 6.1.1.4'
P P 0.1023 0.0942 'International Tables Vol C Tables 4.2.6.8 and 6.1.1.4'
W W -0.8490 6.8722 'International Tables Vol C Tables 4.2.6.8 and 6.1.1.4'

loop_
_geom_angle_atom_site_label_1
_geom_angle_atom_site_label_2
_geom_angle_atom_site_label_3
_geom_angle
_geom_angle_site_symmetry_1
_geom_angle_site_symmetry_3
O0AA W1 O3BA 91.2(13) . .
O0AA W1 O5 88.6(11) . .
O0AA W1 O7 72.8(8) . .
O3BA W1 O5 166.6(9) . .
O3BA W1 O7 85.3(10) . .
O3 W1 O0AA 100.0(10) . .
O3 W1 O3BA 97.8(11) . .
O3 W1 O5 95.4(9) . .
O3 W1 O6 100.6(9) . .
O3 W1 O7 172.3(8) . .
O5 W1 O7 81.9(8) . .
O6 W1 O0AA 159.3(9) . .
O6 W1 O3BA 88.1(10) . .
O6 W1 O5 87.4(8) . .
O6 W1 O7 86.4(7) . .
O6 W2 O8 83.5(7) . .
O6 W2 Na15 115.5(7) . .
O8 W2 Na15 45.3(6) . .
O9 W2 O6 89.3(10) . .
O9 W2 O8 83.7(9) . .
O9 W2 O11 166.5(9) . .
O9 W2 Na15 55.7(8) . .
O11 W2 O6 85.6(8) . .
O11 W2 O8 83.3(7) . .
O11 W2 Na15 115.8(6) . .
O12 W2 O6 96.7(9) . .
O12 W2 O8 179.5(8) . .
O12 W2 O9 96.8(10) . .
O12 W2 O11 96.3(9) . .
O12 W2 O13 97.1(9) . .
O12 W2 Na15 134.9(9) . .
O13 W2 O6 166.1(8) . .
O13 W2 O8 82.7(7) . .
O13 W2 O9 90.6(9) . .
O13 W2 O11 91.4(8) . .
O13 W2 Na15 54.0(6) . .
O5 W3 O10 81.5(8) . .
O11 W3 O5 86.9(8) . .
O11 W3 O10 85.5(7) . .
O11 W3 O14 158.6(9) . .
O11 W3 O16 88.9(8) . .
O14 W3 O5 87.4(11) . .
O14 W3 O10 73.3(8) . .
O14 W3 O16 92.2(11) . .
O15 W3 O5 95.7(9) . .
O15 W3 O10 172.4(9) . .
O15 W3 O11 101.5(8) . .
O15 W3 O14 99.6(9) . .
O15 W3 O16 96.6(9) . .
O16 W3 O5 167.6(7) . .
O16 W3 O10 86.5(8) . .
O13 W4 O1AA 88.6(8) . .
O13 W4 O24 164.7(8) . .
O13 W4 O28 82.3(7) . .
O13 W4 Na15 54.0(7) . .
O1AA W4 O28 83.0(7) . .
O1AA W4 Na15 114.0(6) . .
O22 W4 O13 96.6(9) . .
O22 W4 O1AA 95.8(9) . .
O22 W4 O23 97.5(9) . .
O22 W4 O24 97.9(10) . .
O22 W4 O28 178.4(9) . .
O22 W4 Na15 135.2(8) . .
O23 W4 O13 89.0(8) . .
O23 W4 O1AA 166.7(7) . .
O23 W4 O24 93.9(8) . .
O23 W4 O28 83.7(7) . .
O23 W4 Na15 54.8(7) . .
O24 W4 O1AA 85.1(8) . .
O24 W4 O28 83.1(8) . .
O24 W4 Na15 116.5(7) . .
O28 W4 Na15 44.9(6) . .
O16 W5 O17 91.2(11) . .
O16 W5 O18 86.0(8) . .
O16 W5 O20 167.1(7) . .
O17 W5 O18 73.4(8) . .
O17 W5 O20 89.6(11) . .
O19 W5 O16 96.2(10) . .
O19 W5 O17 99.5(10) . .
O19 W5 O18 172.6(9) . .
O19 W5 O20 96.3(10) . .
O19 W5 O1AA 101.4(9) . .
O20 W5 O18 81.9(8) . .
O1AA W5 O16 87.3(8) . .
O1AA W5 O17 159.1(9) . .
O1AA W5 O18 85.8(7) . .
O1AA W5 O20 87.3(8) . .
O20 W6 O27 80.5(8) . .
O20 W6 O1CA 97.2(18) . .
O6AA W6 O20 95.8(10) . .
O6AA W6 O26 98.9(10) . .
O6AA W6 O27 171.5(9) . .
O6AA W6 O30 96.0(10) . .
O6AA W6 O1CA 87.5(19) . .
O26 W6 O20 90.0(11) . .
O26 W6 O27 73.6(8) . .
O26 W6 O1CA 169.9(19) . .
O30 W6 O20 167.5(8) . .
O30 W6 O26 92.1(11) . .
O30 W6 O27 88.4(9) . .
O30 W6 O1CA 79.3(18) . .
O1CA W6 O27 100.5(18) . .
O9AA W6 O20 148(8) . .
O9AA W6 O6AA 59(7) . .
O9AA W6 O26 76(7) . .
O9AA W6 O27 121(7) . .
O9AA W6 O30 44(8) . .
O9AA W6 O1CA 101(7) . .
O29 W7 O1BA 85.2(7) . 2_655
O29 W7 O30 88.6(9) . .
O3CA W7 O29 127(6) . .
O3CA W7 O30 135(6) . .
O23 W8 O23 87.1(11) 12_655 .
O23 W8 O35 81.8(7) . .
O23 W8 O35 81.8(7) 12_655 .
O29 W8 O23 91.1(8) 12_655 12_655
O29 W8 O23 164.7(8) . 12_655
O29 W8 O23 91.1(8) . .
O29 W8 O23 164.7(8) 12_655 .
O29 W8 O29 86.6(13) 12_655 .
O29 W8 O35 82.9(7) . .
O29 W8 O35 82.9(7) 12_655 .
O34 W8 O23 97.9(9) . 12_655
O34 W8 O23 97.9(9) . .
O34 W8 O29 97.3(9) . 12_655
O34 W8 O29 97.3(9) . .
O34 W8 O35 179.7(12) . .
O38 W9 O45 102.1(9) . .
O38 W9 O46 95.5(11) . .
O38 W9 O47 98.2(10) . .
O38 W9 O48 97.5(11) . .
O38 W9 O49 171.1(9) . .
O45 W9 O46 87.7(9) . .
O45 W9 O47 159.7(9) . .
O45 W9 O49 86.8(7) . .
O46 W9 O49 84.3(10) . .
O47 W9 O46 91.0(13) . .
O47 W9 O49 73.0(9) . .
O48 W9 O45 88.3(10) . .
O48 W9 O46 166.9(8) . .
O48 W9 O47 88.4(13) . .
O48 W9 O49 83.1(10) . .
O48 W10 O50 82.2(10) . .
O51 W10 O48 86.5(9) . .
O51 W10 O50 86.0(8) . .
O51 W10 O53 160.2(10) . .
O51 W10 O54 89.2(10) . .
O52 W10 O48 97.7(11) . .
O52 W10 O50 171.2(9) . .
O52 W10 O51 102.8(9) . .
O52 W10 O53 97.0(10) . .
O52 W10 O54 95.2(11) . .
O53 W10 O48 90.4(14) . .
O53 W10 O50 74.2(9) . .
O54 W10 O48 167.0(9) . .
O54 W10 O50 85.3(10) . .
O54 W10 O53 89.5(14) . .
O54 W11 O56 84.7(10) . .
O55 W11 O54 88.6(9) . .
O55 W11 O56 87.3(8) . .
O55 W11 O57 161.6(10) . .
O55 W11 O59 87.0(9) . .
O57 W11 O54 90.5(13) . .
O57 W11 O56 74.4(9) . .
O58 W11 O54 97.1(11) . .
O58 W11 O55 100.1(10) . .
O58 W11 O56 172.5(10) . .
O58 W11 O57 98.3(11) . .
O58 W11 O59 95.1(11) . .
O59 W11 O54 167.6(9) . .
O59 W11 O56 83.6(10) . .
O59 W11 O57 90.0(12) . .
O59 W12 O62 84.3(10) . .
O59 W12 O64 168.0(9) . .
O60 W12 O59 97.0(11) . .
O60 W12 O61 98.7(11) . .
O60 W12 O62 172.1(9) . .
O60 W12 O63 101.0(10) . .
O60 W12 O64 94.9(11) . .
O61 W12 O59 90.4(13) . .
O61 W12 O62 73.5(9) . .
O61 W12 O64 89.2(13) . .
O63 W12 O59 87.5(9) . .
O63 W12 O61 160.3(10) . .
O63 W12 O62 86.8(8) . .
O63 W12 O64 88.9(10) . .
O64 W12 O62 84.0(10) . .
O46 W13 O64 169.1(8) 7_645 .
O46 W13 O66 89.5(13) 7_645 .
O46 W13 O67 84.5(10) 7_645 .
O64 W13 O67 84.6(10) . .
O65 W13 O46 94.6(11) . 7_645
O65 W13 O64 96.3(11) . .
O65 W13 O66 99.0(10) . .
O65 W13 O67 172.4(8) . .
O65 W13 O68 100.1(9) . .
O66 W13 O64 88.1(13) . .
O66 W13 O67 73.4(9) . .
O68 W13 O46 89.2(9) . 7_645
O68 W13 O64 89.5(10) . .
O68 W13 O66 160.8(9) . .
O68 W13 O67 87.4(8) . .
W16 W14 O45 62.1(7) 7_645 7_645
W16 W14 O68 152.4(6) 7_645 .
W16 W14 O69 85.1(10) 7_645 .
W16 W14 Na3 75.75(11) 7_645 .
O45 W14 O68 91.0(9) 7_645 .
O45 W14 O69 83.1(11) 7_645 .
O45 W14 Na3 115.7(6) 7_645 .
O68 W14 O69 85.5(11) . .
O68 W14 Na3 114.3(6) . .
O69 W14 Na3 45.2(10) . .
O70 W14 W16 95.1(15) . 7_645
O70 W14 O45 98.3(15) . 7_645
O70 W14 O68 95.1(15) . .
O70 W14 O69 178.4(17) . .
O70 W14 O71 96.4(18) . .
O70 W14 Na3 133.3(14) . .
O71 W14 W16 117.2(13) . 7_645
O71 W14 O45 165.3(12) . 7_645
O71 W14 O68 87.1(14) . .
O71 W14 O69 82.2(15) . .
O71 W14 Na3 52.7(12) . .
O63 W14B O68 93.6(9) . .
O63 W14B O83 82.8(12) . .
O63 W14B Na3 114.0(6) . .
O68 W14B O83 83.7(11) . .
O68 W14B Na3 113.5(6) . .
O72 W14B O63 99.3(17) . .
O72 W14B O68 95.6(15) . .
O72 W14B O83 178(2) . .
O72 W14B O86 96(2) . .
O72 W14B O87 97.5(18) . .
O72 W14B Na3 132.9(13) . .
O83 W14B Na3 46.0(10) . .
O86 W14B O63 165.0(13) . .
O86 W14B O68 84.8(15) . .
O86 W14B O83 82.2(16) . .
O86 W14B Na3 54.0(12) . .
O87 W14B O63 85.6(17) . .
O87 W14B O68 166.9(13) . .
O87 W14B O83 83.2(15) . .
O87 W14B O86 93(2) . .
O87 W14B Na3 55.5(14) . .
O55 W15 O63 91.0(9) . .
O55 W15 O73 83.5(11) . .
O55 W15 Na3 115.8(6) . .
O63 W15 O73 85.3(11) . .
O63 W15 Na3 114.6(6) . .
O71 W15 O55 166.2(12) . .
O71 W15 O63 87.6(13) . .
O71 W15 O73 82.7(14) . .
O71 W15 Na3 53.1(11) . .
O73 W15 Na3 45.4(10) . .
O74 W15 O55 87.4(14) . .
O74 W15 O63 165.9(13) . .
O74 W15 O71 90.6(17) . .
O74 W15 O73 80.6(15) . .
O74 W15 Na3 54.3(12) . .
O75 W15 O55 98.0(16) . .
O75 W15 O63 94.8(17) . .
O75 W15 O71 95.8(18) . .
O75 W15 O73 178.5(19) . .
O75 W15 O74 99(2) . .
O75 W15 Na3 133.4(15) . .
O51 W15B O82 83.3(11) . .
O51 W15B O87 165.7(12) . .
O55 W15B O51 95.6(9) . .
O55 W15B O82 84.3(11) . .
O55 W15B O87 84.6(15) . .
O84 W15B O51 99.7(16) . .
O84 W15B O55 95.6(17) . .
O84 W15B O82 177.0(18) . .
O84 W15B O85 99.0(19) . .
O84 W15B O87 94.5(18) . .
O85 W15B O51 85.1(14) . .
O85 W15B O55 165.0(12) . .
O85 W15B O82 80.9(14) . .
O85 W15B O87 91.1(18) . .
O87 W15B O82 82.5(14) . .
W14 W16 O45 61.1(7) 7_645 .
W14 W16 O51 152.3(6) 7_645 .
W14 W16 O76 85.5(11) 7_645 .
W14 W16 Na3 74.73(11) 7_645 .
O44 W16 W14 94.2(15) . 7_645
O44 W16 O45 96.1(16) . .
O44 W16 O51 96.4(16) . .
O44 W16 O74 98.7(19) . .
O44 W16 O76 180(2) . .
O44 W16 Na3 135.0(16) . .
O45 W16 O51 92.4(9) . .
O45 W16 O76 84.1(11) . .
O45 W16 Na3 114.4(6) . .
O51 W16 O76 83.9(12) . .
O51 W16 Na3 113.6(6) . .
O74 W16 W14 117.6(13) . 7_645
O74 W16 O45 165.2(13) . .
O74 W16 O51 85.9(14) . .
O74 W16 O76 81.1(15) . .
O74 W16 Na3 53.8(13) . .
O76 W16 Na3 44.6(10) . .
O22 Ni1 O36 99.2(10) . .
O22 Ni1 O37 93.5(15) . .
O22 Ni1 Ni5 90.3(15) . .
O22 Ni1 O7AA 84.9(13) . .
O22 Ni1 O0BA 86.3(14) . .
O36 Ni1 O37 76.4(16) . .
O36 Ni1 Ni5 157(2) . .
O36 Ni1 O7AA 123.9(15) . .
O36 Ni1 O0BA 100.3(17) . .
O38 Ni1 O22 176.8(10) . .
O38 Ni1 O36 84.0(10) . .
O38 Ni1 O37 86.8(15) . .
O38 Ni1 Ni5 86.6(15) . .
O38 Ni1 O7AA 92.9(13) . .
O38 Ni1 O0BA 93.7(14) . .
Ni5 Ni1 O37 82(2) . .
Ni5 Ni1 O0BA 101(2) . .
O7AA Ni1 O37 47.5(17) . .
O7AA Ni1 Ni5 35.6(18) . .
O7AA Ni1 O0BA 135.8(18) . .
O0BA Ni1 O37 177(2) . .
O7 P1 O10 103.0(14) . .
O8 P1 O7 110.0(8) 11_565 .
O8 P1 O7 110.0(8) . .
O8 P1 O8 115.1(14) 11_565 .
O8 P1 O10 109.0(9) . .
O8 P1 O10 109.0(9) 11_565 .
O18 P2 O27 104.1(14) . .
O28 P2 O18 110.1(8) 11_565 .
O28 P2 O18 110.1(8) . .
O28 P2 O27 108.6(9) 11_565 .
O28 P2 O27 108.6(9) . .
O28 P2 O28 114.7(14) . 11_565
O1BA P3 O1BA 101.9(19) . 2_655
O35 P3 O1BA 109.9(7) . 2_655
O35 P3 O1BA 109.9(7) 2_655 .
O35 P3 O1BA 109.9(7) 2_655 2_655
O35 P3 O1BA 109.9(7) . .
O35 P3 O35 115(2) 2_655 .
O49 P4 P6 52.5(13) . 13_665
O49 P4 O50 114.3(17) . .
O50 P4 P6 166.8(15) . 13_665
O76 P4 P6 81.4(17) 11_575 13_665
O76 P4 P6 81.4(17) . 13_665
O76 P4 O49 107.6(17) 11_575 .
O76 P4 O49 107.6(17) . .
O76 P4 O50 105.0(17) . .
O76 P4 O50 105.0(17) 11_575 .
O76 P4 O76 118(3) . 11_575
O56 P4B O50 119.1(18) . .
O82 P4B O50 106.0(17) . .
O82 P4B O50 106.0(17) 11_575 .
O82 P4B O56 105.8(17) 11_575 .
O82 P4B O56 105.8(17) . .
O56 P5 O62 113.4(18) . .
O73 P5 O56 106.6(17) 11_575 .
O73 P5 O56 106.6(17) . .
O73 P5 O62 107.8(17) 11_575 .
O73 P5 O62 107.8(17) . .
O73 P5 O73 115(3) . 11_575
O62 P5B O67 116.5(18) . .
O83 P5B O62 105.6(17) 11_575 .
O83 P5B O62 105.6(17) . .
O83 P5B O67 104.9(16) 11_575 .
O83 P5B O67 104.9(16) . .
O49 P6 P4 51.3(12) 13_665 13_665
O49 P6 O67 113.7(17) 13_665 .
O67 P6 P4 165.0(16) . 13_665
O69 P6 P4 78.6(17) 11_575 13_665
O69 P6 P4 78.6(17) . 13_665
O69 P6 O49 105.5(17) . 13_665
O69 P6 O49 105.5(17) 11_575 13_665
O69 P6 O67 108.7(17) 11_575 .
O69 P6 O67 108.7(17) . .
O69 P6 O69 115(3) 11_575 .
W1 O0AA W1 119.9(14) . 11_565
P3 O1BA W7 128.7(7) . 2_655
P3 O1BA W7 128.7(7) . 12_655
W1 O3BA W1 163.3(16) 12_655 .
W3 O5 W1 145.6(9) . .
W1 O6 W2 149.5(11) . .
W1 O7 W1 94.2(9) . 11_565
P1 O7 W1 127.8(7) . .
P1 O7 W1 127.8(7) . 11_565
W2 O8 Na15 99.1(8) . .
P1 O8 W2 134.1(11) . .
P1 O8 Na15 126.8(11) . .
W2 O9 W2 163.2(16) . 12_655
W3 O10 W3 93.5(9) . 11_565
P1 O10 W3 128.1(7) . .
P1 O10 W3 128.1(7) . 11_565
W3 O11 W2 151.2(11) . .
W2 O12 K12 109.2(10) . .
W2 O13 W4 161.2(10) . .
W2 O13 Na15 95.6(8) . .
W4 O13 Na15 95.3(8) . .
W3 O14 W3 119.6(14) 11_565 .
W5 O16 W3 161.3(9) . .
W5 O17 W5 119.2(13) 11_565 .
W5 O18 W5 93.8(9) . 11_565
P2 O18 W5 127.2(8) . 11_565
P2 O18 W5 127.2(8) . .
W5 O19 Ni4B 151.9(18) . .
W5 O19 Ni4A 168.8(17) . .
W5 O20 W6 149.2(11) . .
W5 O1AA W4 148.2(11) . .
W4 O22 Ni1 145.6(13) . .
W4 O23 W8 158.6(11) . .
O9AA O6AA W6 25(4) . .
W6 O26 W6 118.8(13) 11_565 .
W6 O27 W6 93.6(9) 11_565 .
P2 O27 W6 128.3(7) . 11_565
P2 O27 W6 128.3(7) . .
W4 O28 Na15 100.1(8) . .
P2 O28 W4 133.6(10) . .
P2 O28 Na15 126.3(11) . .
W7 O29 W8 151.2(12) . .
W6 O30 W7 160.9(12) . .
O9AA O30 W6 20(4) . .
O9AA O30 W7 173(4) . .
W8 O35 Na15 100.6(11) . .
P3 O35 W8 132.3(15) . .
P3 O35 Na15 127.1(15) . .
W9 O38 Ni1 147.2(16) . .
Ni1 Ni5 Ni4B 142(3) . .
O39 Ni5 Ni1 129(5) . .
O39 Ni5 Ni4B 80(4) . .
O39 Ni5 O7AA 125(6) . .
O39 Ni5 O7BA 136(6) . .
O7AA Ni5 Ni1 71(3) . .
O7AA Ni5 Ni4B 73(3) . .
O7AA Ni5 O7BA 50(3) . .
O7BA Ni5 Ni1 93(3) . .
O7BA Ni5 Ni4B 55(3) . .
W16 O44 Ni4B 152(3) . .
W9 O45 W14 146.2(13) . 7_645
W9 O45 W16 144.2(13) . .
W14 O45 W16 56.8(5) 7_645 .
W13 O46 W9 152.1(11) 7_645 .
W9 O47 W9 118.8(14) 11_575 .
W9 O48 W10 155.8(12) . .
W9 O49 W9 95.2(10) 11_575 .
P4 O49 W9 122.0(11) . 11_575
P4 O49 W9 122.0(11) . .
P4 O49 P6 76.2(14) . 13_665
P6 O49 W9 122.1(11) 13_665 11_575
P6 O49 W9 122.1(11) 13_665 .
W10 O50 W10 93.6(10) . 11_575
P4 O50 W10 121.8(11) . .
P4 O50 W10 121.8(11) . 11_575
P4B O50 W10 120.2(11) . .
W10 O51 W15B 142.6(12) . .
W10 O51 W16 144.8(13) . .
W10 O53 W10 118.0(15) 11_575 .
W10 O54 W11 152.7(13) . .
W11 O55 W15 144.6(12) . .
W11 O55 W15B 142.5(12) . .
W11 O56 W11 94.3(10) 11_575 .
P4B O56 W11 120.6(10) . .
P5 O56 W11 122.9(10) . 11_575
P5 O56 W11 122.9(10) . .
W11 O57 W11 117.0(15) 11_575 .
W11 O59 W12 154.8(12) . .
W12 O60 Ni2B 170.4(17) . 4_565
W12 O60 Ni2A 148(2) . 4_565
Ni2B O60 Ni2A 30.9(13) 4_565 4_565
W12 O61 W12 118.6(15) 11_575 .
W12 O62 W12 94.4(10) 11_575 .
P5 O62 W12 121.1(10) . 11_575
P5 O62 W12 121.1(10) . .
P5B O62 W12 121.9(10) . .
W12 O63 W14B 144.3(13) . .
W12 O63 W15 144.3(12) . .
W13 O64 W12 151.4(13) . .
W13 O66 W13 118.8(14) . 11_575
W13 O67 W13 94.4(10) 11_575 .
P5B O67 W13 120.8(11) . .
P6 O67 W13 121.6(10) . 11_575
P6 O67 W13 121.6(10) . .
W13 O68 W14 143.1(13) . .
W13 O68 W14B 143.0(12) . .
W14 O69 Na3 99.2(13) . .
P6 O69 W14 133(2) . .
P6 O69 Na3 127(2) . .
O76 O69 W14 93(2) 7_645 .
O76 O69 P6 104(3) 7_645 .
O76 O69 Na3 73.3(18) 7_645 .
W14 O70 Ni4A 147(3) . 7_645
W14 O71 W15 161(2) . .
W14 O71 Na3 97.6(15) . .
W15 O71 Na3 94.6(14) . .
W15 O73 Na3 98.5(14) . .
P5 O73 W15 134(2) . .
P5 O73 Na3 128(2) . .
W15 O74 Na3 94.4(14) . .
W16 O74 W15 164(3) . .
W16 O74 Na3 96.1(16) . .
W16 O76 Na3 101.5(14) . .
P4 O76 W16 134(2) . .
P4 O76 Na3 124.3(19) . .
O69 O76 W16 97(2) 7_645 .
O69 O76 P4 96(3) 7_645 .
O69 O76 Na3 73.1(18) 7_645 .
W15B O82 Na3 100.0(13) . .
P4B O82 W15B 133(2) . .
P4B O82 Na3 127(2) . .
W14B O83 Na3 100.0(14) . .
P5B O83 W14B 137(2) . .
P5B O83 Na3 123.5(19) . .
W15B O85 Na3 98.2(15) . .
O86 O85 W15B 174(3) 7_645 .
O86 O85 Na3 77(2) 7_645 .
O85 O86 W14B 167(3) 7_645 .
W14B O87 W15B 164(3) . .
O69 Na3 O69 170.6(18) . 7_645
O69 Na3 O71 56.0(11) 7_645 7_645
O69 Na3 O71 131.8(12) . 7_645
O69 Na3 O71 56.0(11) . .
O69 Na3 O71 131.8(12) 7_645 .
O69 Na3 O73 104.0(12) . 7_645
O69 Na3 O73 75.1(12) 7_645 7_645
O69 Na3 O73 104.0(12) 7_645 .
O69 Na3 O73 75.1(12) . .
O69 Na3 O76 145.5(12) . .
O69 Na3 O76 145.5(12) 7_645 7_645
O69 Na3 O76 33.6(12) . 7_645
O69 Na3 O76 33.6(12) 7_645 .
O69 Na3 O82 70.5(12) . 7_645
O69 Na3 O82 108.7(12) 7_645 7_645
O69 Na3 O83 140.8(12) . 7_645
O69 Na3 O83 38.3(11) 7_645 7_645
O71 Na3 O71 98.4(16) 7_645 .
O73 Na3 O71 129.7(13) 7_645 .
O73 Na3 O71 58.6(11) 7_645 7_645
O73 Na3 O71 129.7(13) . 7_645
O73 Na3 O71 58.6(11) . .
O73 Na3 O73 169.7(19) 7_645 .
O73 Na3 O82 144.9(11) . 7_645
O73 Na3 O82 33.7(11) 7_645 7_645
O73 Na3 O83 36.9(11) 7_645 7_645
O73 Na3 O83 142.0(11) . 7_645
O76 Na3 O71 107.6(12) . .
O76 Na3 O71 76.6(11) 7_645 .
O76 Na3 O71 76.6(11) . 7_645
O76 Na3 O71 107.6(12) 7_645 7_645
O76 Na3 O73 70.7(12) 7_645 7_645
O76 Na3 O73 108.7(12) 7_645 .
O76 Na3 O73 108.7(12) . 7_645
O76 Na3 O73 70.7(12) . .
O76 Na3 O76 173.8(18) 7_645 .
O76 Na3 O82 37.1(12) 7_645 7_645
O76 Na3 O82 142.1(12) . 7_645
O76 Na3 O83 72.0(12) . 7_645
O76 Na3 O83 107.6(12) 7_645 7_645
O82 Na3 O82 171.0(17) 7_645 .
O82 Na3 O83 70.6(11) . .
O82 Na3 O83 108.8(11) 7_645 .
O83 Na3 O83 173.1(18) 7_645 .
O19 Ni4B Ni5 94.2(16) . .
O19 Ni4B O44 175(2) . .
O19 Ni4B O43 90(3) . .
O19 Ni4B O7BA 91.3(19) . .
O44 Ni4B Ni5 82(2) . .
O44 Ni4B O43 92(3) . .
O44 Ni4B O7BA 84(2) . .
O43 Ni4B Ni5 149(3) . .
O43 Ni4B O7BA 113(3) . .
O7BA Ni4B Ni5 36.5(19) . .
O8CA Ni4B O19 118(2) . .
O8CA Ni4B Ni5 137(3) . .
O8CA Ni4B O44 67(2) . .
O8CA Ni4B O43 64(3) . .
O8CA Ni4B O7BA 150(3) . .
O19 Ni4A O8AA 101(4) . .
O19 Ni4A O7BA 89.0(19) . .
O19 Ni4A O8CA 91(2) . .
O70 Ni4A O19 177(3) 7_645 .
O70 Ni4A O8AA 78(4) 7_645 .
O70 Ni4A O7BA 88(2) 7_645 .
O70 Ni4A O8CA 90(2) 7_645 .
O43 Ni4A O19 108(4) . .
O43 Ni4A O70 76(4) . 7_645
O43 Ni4A O8AA 122(5) . .
O43 Ni4A O7BA 163(4) . .
O43 Ni4A O8CA 64(4) . .
O8AA Ni4A O7BA 53(4) . .
O8AA Ni4A O8CA 164(4) . .
O8CA Ni4A O7BA 116(3) . .
O12 K12 O12 110(4) 4_566 .
O3AA K12 O12 120.6(18) 4_566 4_566
O3AA K12 O12 120.6(18) . .
O3AA K12 O12 121.7(18) 4_566 .
O3AA K12 O12 121.7(18) . 4_566
O3AA K12 O3AA 50(3) 4_566 .
O4BA K12 O12 149(7) 4_566 .
O4BA K12 O12 149(7) . 4_566
O4BA K12 O12 101(5) 4_566 4_566
O4BA K12 O12 101(5) . .
O4BA K12 O3AA 36(7) 4_566 4_566
O4BA K12 O3AA 33(7) 4_566 .
O4BA K12 O3AA 33(7) . 4_566
O4BA K12 O3AA 36(7) . .
O4BA K12 O4BA 48(10) 4_566 .
W2 Na15 W2 60.7(4) . 12_655
W2 Na15 W4 60.4(3) 12_655 12_655
W2 Na15 W4 60.4(3) . .
W2 Na15 W4 109.0(6) . 12_655
W2 Na15 W4 109.0(6) 12_655 .
W4 Na15 W4 108.4(7) . 12_655
O8 Na15 W2 35.7(4) 12_655 12_655
O8 Na15 W2 77.4(7) 12_655 .
O8 Na15 W2 35.7(4) . .
O8 Na15 W2 77.4(7) . 12_655
O8 Na15 W4 137.2(9) . 12_655
O8 Na15 W4 77.4(4) . .
O8 Na15 W4 77.3(4) 12_655 12_655
O8 Na15 W4 137.2(9) 12_655 .
O8 Na15 O8 71.9(10) . 12_655
O8 Na15 O13 56.4(6) 12_655 12_655
O8 Na15 O13 56.4(6) . .
O8 Na15 O13 106.5(9) 12_655 .
O8 Na15 O13 106.5(9) . 12_655
O8 Na15 Na15 85.6(7) 12_655 2_655
O8 Na15 Na15 85.6(7) . 2_655
O13 Na15 W2 81.9(7) . 12_655
O13 Na15 W2 30.4(4) . .
O13 Na15 W2 30.4(4) 12_655 12_655
O13 Na15 W2 81.9(7) 12_655 .
O13 Na15 W4 107.3(8) . 12_655
O13 Na15 W4 107.3(8) 12_655 .
O13 Na15 W4 30.7(4) 12_655 12_655
O13 Na15 W4 30.7(4) . .
O13 Na15 O13 91.1(10) . 12_655
O28 Na15 W2 76.9(5) 12_655 12_655
O28 Na15 W2 136.9(8) . 12_655
O28 Na15 W2 76.9(5) . .
O28 Na15 W2 136.9(8) 12_655 .
O28 Na15 W4 135.7(9) 12_655 .
O28 Na15 W4 35.0(4) 12_655 12_655
O28 Na15 W4 135.7(9) . 12_655
O28 Na15 W4 35.0(4) . .
O28 Na15 O8 72.2(6) . .
O28 Na15 O8 143.6(10) . 12_655
O28 Na15 O8 72.2(6) 12_655 12_655
O28 Na15 O8 143.6(10) 12_655 .
O28 Na15 O13 56.0(5) 12_655 12_655
O28 Na15 O13 142.3(11) 12_655 .
O28 Na15 O13 142.3(11) . 12_655
O28 Na15 O13 56.0(5) . .
O28 Na15 O28 142.4(12) 12_655 .
O28 Na15 Na15 86.3(7) 12_655 2_655
O28 Na15 Na15 86.3(7) . 2_655
O35 Na15 W2 136.5(7) . 12_655
O35 Na15 W2 136.5(7) . .
O35 Na15 W4 76.7(5) . 12_655
O35 Na15 W4 76.7(5) . .
O35 Na15 O8 142.9(5) . .
O35 Na15 O8 142.9(6) . 12_655
O35 Na15 O13 106.2(8) . 12_655
O35 Na15 O13 106.2(8) . .
O35 Na15 O28 71.3(6) . 12_655
O35 Na15 O28 71.3(6) . .
O35 Na15 Na15 85.7(8) . 2_655
Na15 Na15 W2 121.3(4) 2_655 .
Na15 Na15 W2 121.3(4) 2_655 12_655
Na15 Na15 W4 121.3(4) 2_655 12_655
Na15 Na15 W4 121.3(4) 2_655 .
Na15 Na15 O13 131.4(5) 2_655 12_655
Na15 Na15 O13 131.4(5) 2_655 .
O60 Ni2B O72 175(2) 4_565 .
O60 Ni2B O4 90(2) 4_565 .
O72 Ni2B O4 89(2) . .
O60 Ni2A O4 89(3) 4_565 .
O75 Ni2A O60 173(3) . 4_565
O75 Ni2A O4 85(3) . .
O4 O4 Ni2B 104(10) 4_565 .
O4 O4 Ni2A 103(10) 4_565 .
Ni5 O7AA Ni1 74(3) . .
O7BA O7AA Ni1 107(3) . .
O7BA O7AA Ni5 78(4) . .
O4BA O4BA K12 66(6) 4_566 .
Ni5 O7BA Ni4B 88(3) . .
Ni5 O7BA Ni4A 117(4) . .
O7AA O7BA Ni5 53(3) . .
O7AA O7BA Ni4B 94(4) . .
O7AA O7BA Ni4A 109(4) . .
W6 O9AA O6AA 96(9) . .
W6 O9AA O30 116(9) . .
O30 O9AA O6AA 132(7) . .

loop_
_geom_bond_atom_site_label_1
_geom_bond_atom_site_label_2
_geom_bond_distance
_geom_bond_site_symmetry_2
W1 O0AA 1.913(14) .
W1 O3BA 1.923(4) .
W1 O3 1.710(19) .
W1 O5 1.986(19) .
W1 O6 1.893(19) .
W1 O7 2.260(17) .
W2 O6 1.925(19) .
W2 O8 2.191(16) .
W2 O9 1.896(4) .
W2 O11 1.919(18) .
W2 O12 1.721(18) .
W2 O13 1.884(18) .
W2 Na15 3.71(2) .
W3 O5 1.96(2) .
W3 O10 2.272(17) .
W3 O11 1.884(18) .
W3 O14 1.914(14) .
W3 O15 1.715(19) .
W3 O16 1.92(2) .
W4 O13 1.901(18) .
W4 O1AA 1.986(18) .
W4 O22 1.724(19) .
W4 O23 1.871(18) .
W4 O24 1.91(2) .
W4 O28 2.163(16) .
W4 Na15 3.711(15) .
W5 O16 1.92(2) .
W5 O17 1.919(13) .
W5 O18 2.268(16) .
W5 O19 1.72(2) .
W5 O20 1.94(2) .
W5 O1AA 1.849(18) .
W6 O20 1.97(2) .
W6 O6AA 1.735(19) .
W6 O26 1.923(13) .
W6 O27 2.271(17) .
W6 O30 1.92(2) .
W6 O1CA 2.08(6) .
W6 O9AA 0.73(10) .
W7 O1BA 2.283(17) 2_655
W7 O29 1.88(2) .
W7 O30 1.93(2) .
W7 O3CA 0.87(10) .
W8 O23 1.930(18) 12_655
W8 O23 1.930(18) .
W8 O29 1.908(19) .
W8 O29 1.907(19) 12_655
W8 O34 1.72(3) .
W8 O35 2.23(2) .
W9 O38 1.71(2) .
W9 O45 1.89(2) .
W9 O46 2.00(3) .
W9 O47 1.918(14) .
W9 O48 1.88(3) .
W9 O49 2.235(17) .
W10 O48 1.98(3) .
W10 O50 2.265(18) .
W10 O51 1.88(2) .
W10 O52 1.73(2) .
W10 O53 1.928(15) .
W10 O54 1.89(3) .
W11 O54 2.00(3) .
W11 O55 1.89(2) .
W11 O56 2.258(19) .
W11 O57 1.941(15) .
W11 O58 1.71(2) .
W11 O59 1.91(2) .
W12 O59 1.96(2) .
W12 O60 1.69(2) .
W12 O61 1.924(15) .
W12 O62 2.255(18) .
W12 O63 1.87(2) .
W12 O64 1.97(3) .
W13 O46 1.89(2) 7_645
W13 O64 1.93(3) .
W13 O65 1.73(2) .
W13 O66 1.927(14) .
W13 O67 2.260(18) .
W13 O68 1.86(2) .
W14 W16 1.868(4) 7_645
W14 O45 1.96(2) 7_645
W14 O68 2.06(2) .
W14 O69 2.16(3) .
W14 O70 1.72(4) .
W14 O71 1.83(4) .
W14 Na3 3.659(13) .
W14B O63 1.96(2) .
W14B O68 2.01(2) .
W14B O72 1.74(4) .
W14B O83 2.11(3) .
W14B O86 1.92(4) .
W14B O87 1.76(4) .
W14B Na3 3.722(13) .
W15 O55 2.01(2) .
W15 O63 2.02(2) .
W15 O71 1.96(4) .
W15 O73 2.18(4) .
W15 O74 1.91(4) .
W15 O75 1.70(4) .
W15 Na3 3.661(13) .
W15B O51 1.99(2) .
W15B O55 1.96(2) .
W15B O82 2.17(3) .
W15B O84 1.70(4) .
W15B O85 1.85(4) .
W15B O87 2.01(4) .
W16 O44 1.71(4) .
W16 O45 1.97(2) .
W16 O51 2.02(2) .
W16 O74 1.85(4) .
W16 O76 2.09(3) .
W16 Na3 3.676(13) .
Ni1 O22 2.06(2) .
Ni1 O36 2.12(3) .
Ni1 O37 2.38(6) .
Ni1 O38 2.04(2) .
Ni1 Ni5 2.18(6) .
Ni1 O7AA 2.15(4) .
Ni1 O0BA 2.27(6) .
P1 O7 1.55(3) .
P1 O8 1.483(17) 11_565
P1 O8 1.483(17) .
P1 O10 1.56(3) .
P2 O18 1.54(2) .
P2 O27 1.54(3) .
P2 O28 1.520(16) .
P2 O28 1.520(16) 11_565
P3 O1BA 1.54(3) 2_655
P3 O1BA 1.54(3) .
P3 O35 1.49(2) 2_655
P3 O35 1.49(2) .
P4 P6 2.06(3) 13_665
P4 O49 1.66(3) .
P4 O50 1.70(4) .
P4 O76 1.59(3) 11_575
P4 O76 1.59(3) .
P4B O50 1.67(3) .
P4B O56 1.65(4) .
P4B O82 1.53(3) 11_575
P4B O82 1.53(3) .
P5 O56 1.66(3) .
P5 O62 1.74(3) .
P5 O73 1.50(4) 11_575
P5 O73 1.50(4) .
P5B O62 1.63(3) .
P5B O67 1.68(3) .
P5B O83 1.55(3) 11_575
P5B O83 1.55(3) .
P6 O49 1.69(3) 13_665
P6 O67 1.70(3) .
P6 O69 1.53(3) 11_575
P6 O69 1.53(3) .
O8 Na15 2.67(3) .
O12 K12 3.34(8) .
O13 Na15 3.02(3) .
O19 Ni4B 1.88(3) .
O19 Ni4A 2.01(4) .
O6AA O9AA 1.50(9) .
O28 Na15 2.661(18) .
O30 O9AA 1.48(11) .
O35 Na15 2.65(3) .
O39 Ni5 1.16(7) .
Ni5 Ni4B 2.73(6) .
Ni5 O7AA 1.33(7) .
Ni5 O7BA 1.62(8) .
O44 Ni4B 1.99(5) .
O60 Ni2B 1.92(4) 4_565
O60 Ni2A 2.02(5) 4_565
O69 O76 1.52(5) 7_645
O69 Na3 2.63(3) .
O70 Ni4A 1.94(5) 7_645
O71 Na3 2.94(4) .
O72 Ni2B 1.98(5) .
O73 Na3 2.64(4) .
O74 Na3 2.98(4) .
O75 Ni2A 2.02(6) .
O76 Na3 2.63(3) .
O82 Na3 2.69(3) .
O83 Na3 2.72(3) .
O85 O86 1.51(6) 7_645
O85 Na3 2.99(4) .
Na2 O2BA 1.3(4) .
Ni4B O43 2.07(9) .
Ni4B O7BA 2.24(6) .
Ni4B O8CA 1.57(6) .
Ni4A O43 1.43(9) .
Ni4A O8AA 2.11(12) .
Ni4A O7BA 2.20(6) .
Ni4A O8CA 2.14(6) .
K12 O3AA 2.96(14) .
K12 O3AA 2.96(14) 4_566
K12 O4BA 1.36(16) .
K12 O4BA 1.36(16) 4_566
Na15 Na15 2.91(5) 2_655
Ni2B O4 2.27(10) .
Ni2A O4 2.25(10) .
O4 O4 1.08(15) 4_565
O7AA O7BA 1.26(6) .
O4BA O4BA 1.1(2) 4_566
O0CA O0CA 1.33(16) 2_665
O4CA O4CA 1.30(8) 11_575

loop_
_platon_squeeze_void_nr
_platon_squeeze_void_average_x
_platon_squeeze_void_average_y
_platon_squeeze_void_average_z
_platon_squeeze_void_volume
_platon_squeeze_void_count_electrons
_platon_squeeze_void_content
1 0.294 0.000 0.000 19 6 ' '
2 0.294 0.500 0.000 19 6 ' '
3 0.418 0.250 0.250 2472 902 ' '
4 0.417 0.750 -0.250 2472 902 ' '
5 0.706 0.000 0.000 20 6 ' '
6 0.706 0.500 0.000 20 6 ' '
7 0.000 0.750 0.162 96 30 ' '
8 0.500 0.750 0.337 96 30 ' '
9 0.206 0.000 0.500 20 6 ' '
10 0.206 0.500 0.500 20 6 ' '
11 0.794 0.000 0.500 19 6 ' '
12 0.794 0.500 0.500 19 6 ' '
13 0.500 0.250 0.662 96 30 ' '
14 0.000 0.250 0.837 96 30 ' '
